data_4307469
loop_
_publ_author_name
'Nicolai Lehnert'
'Ursula Cornelissen'
'Frank Neese'
'Tetsuya Ono'
'Yuki Noguchi'
'Ken-ichi Okamoto'
'Kiyoshi Fujisawa'

_publ_section_title
;
Synthesis and Spectroscopic Characterization of Copper(II)-Nitrito
Complexes with Hydrotris(pyrazolyl)borate and Related Coligands
;
_journal_name_full 'Inorganic Chemistry'
_journal_page_first 3916
_journal_page_last 3933
_journal_paper_doi 10.1021/ic0619355
_journal_volume 46
_journal_year 2007
_chemical_formula_moiety 'C27 H46 B Cu N7 O2 '
_chemical_formula_sum 'C27 H46 B Cu N7 O2'
_chemical_formula_weight 575.06
_space_group_IT_number 14
_symmetry_cell_setting monoclinic
_symmetry_Int_Tables_number 14
_symmetry_space_group_name_Hall '-P 2ybc'
_symmetry_space_group_name_H-M 'P 1 21/c 1'
_cell_angle_alpha 90.0000
_cell_angle_beta 106.065(5)
_cell_angle_gamma 90.0000
_cell_formula_units_Z 4
_cell_length_a 10.008(4)
_cell_length_b 19.188(7)
_cell_length_c 16.541(7)
_cell_measurement_reflns_used 344
_cell_measurement_temperature 207.1
_cell_measurement_theta_max 27.5
_cell_measurement_theta_min 3.0
_cell_volume 3052(2)
_computing_cell_refinement CrystalClear
_computing_data_collection CrystalClear
_computing_data_reduction CrystalStructure
_computing_publication_material 'CrystalStructure 3.7.0'
_computing_structure_refinement CRYSTALS
_computing_structure_solution SIR92
_diffrn_detector_area_resol_mean 7.32
_diffrn_measured_fraction_theta_full 0.992
_diffrn_measured_fraction_theta_max 0.992
_diffrn_measurement_device_type 'Rigaku Mercury'
_diffrn_measurement_method \w
_diffrn_radiation_type 'Mo K\a'
_diffrn_radiation_wavelength 0.71069
_diffrn_reflns_av_R_equivalents 0.043
_diffrn_reflns_limit_h_max 8
_diffrn_reflns_limit_h_min -12
_diffrn_reflns_limit_k_max 24
_diffrn_reflns_limit_k_min -18
_diffrn_reflns_limit_l_max 21
_diffrn_reflns_limit_l_min -21
_diffrn_reflns_number 24591
_diffrn_reflns_theta_full 27.48
_diffrn_reflns_theta_max 27.48
_exptl_absorpt_coefficient_mu 0.751
_exptl_absorpt_correction_T_max 0.861
_exptl_absorpt_correction_T_min 0.635
_exptl_absorpt_correction_type multi-scan
_exptl_absorpt_process_details 'Jacobson, R. (1998) Private Communication'
_exptl_crystal_colour green
_exptl_crystal_density_diffrn 1.251
_exptl_crystal_density_method 'not measured'
_exptl_crystal_description prism
_exptl_crystal_F_000 1228.00
_exptl_crystal_size_max 0.35
_exptl_crystal_size_mid 0.20
_exptl_crystal_size_min 0.20
_refine_diff_density_max 0.86
_refine_diff_density_min -0.67
_refine_ls_extinction_method none
_refine_ls_goodness_of_fit_ref 2.775
_refine_ls_hydrogen_treatment refall
_refine_ls_number_parameters 389
_refine_ls_number_reflns 5009
_refine_ls_R_factor_gt 0.0700
_refine_ls_shift/su_max 0.0000
_refine_ls_structure_factor_coef F
_refine_ls_weighting_details 'w = 1/\s^2^(Fo)'
_refine_ls_weighting_scheme sigma
_refine_ls_wR_factor_ref 0.0690
_reflns_number_gt 5009
_reflns_number_total 6929
_reflns_threshold_expression F^2^>2.0\s(F^2^)
_cod_data_source_file ic0619355-file001_2.cif
_cod_data_source_block '_[Cu(L1)(ONO)]_(1)'
_cod_original_formula_sum 'C27 H46 B Cu N7 O2 '
_cod_database_code 4307469

loop_
_symmetry_equiv_pos_site_id
_symmetry_equiv_pos_as_xyz
1 +X,+Y,+Z
2 -X,1/2+Y,1/2-Z
3 -X,-Y,-Z
4 +X,1/2-Y,1/2+Z

loop_
_atom_site_label
_atom_site_type_symbol
_atom_site_fract_x
_atom_site_fract_y
_atom_site_fract_z
_atom_site_U_iso_or_equiv
_atom_site_adp_type
_atom_site_occupancy
_atom_site_symmetry_multiplicity
_atom_site_calc_flag
_atom_site_refinement_flags
_atom_site_disorder_assembly
_atom_site_disorder_group
Cu1 Cu -0.07204(5) 0.73516(3) 0.24796(3) 0.02540(13) Uani 1.00 1 d . . .
O41 O -0.2660(3) 0.7758(2) 0.2140(3) 0.0794(15) Uani 1.00 1 d . . .
O42 O -0.2383(3) 0.6746(2) 0.2482(2) 0.0598(12) Uani 1.00 1 d . . .
N11 N 0.0464(3) 0.81799(18) 0.2550(2) 0.0252(9) Uani 1.00 1 d . . .
N12 N 0.1802(3) 0.80527(18) 0.25100(19) 0.0211(8) Uani 1.00 1 d . . .
N21 N -0.0079(3) 0.69714(19) 0.14497(19) 0.0242(9) Uani 1.00 1 d . . .
N22 N 0.1337(3) 0.69914(18) 0.15664(19) 0.0208(8) Uani 1.00 1 d . . .
N31 N 0.0801(3) 0.68388(17) 0.33002(19) 0.0207(8) Uani 1.00 1 d . . .
N32 N 0.2076(3) 0.68543(18) 0.31521(19) 0.0227(9) Uani 1.00 1 d . . .
N41 N -0.3256(4) 0.7210(2) 0.2261(2) 0.0542(15) Uani 1.00 1 d . . .
C11 C -0.0748(6) 0.9848(2) 0.3235(4) 0.074(2) Uani 1.00 1 d . . .
C12 C -0.1914(5) 0.9342(3) 0.1810(3) 0.0611(19) Uani 1.00 1 d . . .
C13 C -0.0996(4) 0.9188(2) 0.2695(2) 0.0367(13) Uani 1.00 1 d . . .
C14 C 0.0349(4) 0.8863(2) 0.2665(2) 0.0279(11) Uani 1.00 1 d . . .
C15 C 0.1627(4) 0.9180(2) 0.2708(2) 0.0290(12) Uani 1.00 1 d . . .
C16 C 0.2506(4) 0.8661(2) 0.2609(2) 0.0251(11) Uani 1.00 1 d . . .
C17 C 0.3993(4) 0.8707(2) 0.2583(2) 0.0308(12) Uani 1.00 1 d . . .
C18 C 0.4689(5) 0.9350(2) 0.3065(2) 0.0433(15) Uani 1.00 1 d . . .
C19 C 0.4073(4) 0.8724(2) 0.1678(2) 0.0408(14) Uani 1.00 1 d . . .
C21 C -0.2572(6) 0.5865(3) 0.0420(4) 0.087(2) Uani 1.00 1 d . . .
C22 C -0.2712(5) 0.6877(4) -0.0550(3) 0.082(2) Uani 1.00 1 d . . .
C23 C -0.2192(4) 0.6617(2) 0.0344(2) 0.0419(14) Uani 1.00 1 d . . .
C24 C -0.0641(4) 0.6708(2) 0.0686(2) 0.0320(12) Uani 1.00 1 d . . .
C25 C 0.0401(4) 0.6563(2) 0.0300(2) 0.0367(13) Uani 1.00 1 d . . .
C26 C 0.1644(4) 0.6738(2) 0.0870(2) 0.0257(11) Uani 1.00 1 d . . .
C27 C 0.3080(4) 0.6670(2) 0.0776(2) 0.0322(12) Uani 1.00 1 d . . .
C28 C 0.3571(8) 0.5931(4) 0.0899(6) 0.151(4) Uani 1.00 1 d . . .
C29 C 0.3157(6) 0.6911(4) -0.0066(3) 0.081(2) Uani 1.00 1 d . . .
C31 C 0.0098(5) 0.6412(2) 0.5280(2) 0.0433(15) Uani 1.00 1 d . . .
C32 C -0.0944(4) 0.5614(2) 0.4059(2) 0.0392(14) Uani 1.00 1 d . . .
C33 C -0.0316(4) 0.6330(2) 0.4329(2) 0.0263(11) Uani 1.00 1 d . . .
C34 C 0.0907(4) 0.6454(2) 0.3986(2) 0.0247(11) Uani 1.00 1 d . . .
C35 C 0.2268(4) 0.6214(2) 0.4289(2) 0.0299(12) Uani 1.00 1 d . . .
C36 C 0.2994(4) 0.6482(2) 0.3756(2) 0.0246(11) Uani 1.00 1 d . . .
C37 C 0.4517(4) 0.6417(2) 0.3802(2) 0.0346(13) Uani 1.00 1 d . . .
C38 C 0.4811(6) 0.5808(4) 0.3344(6) 0.152(4) Uani 1.00 1 d . . .
C39 C 0.5396(5) 0.6382(5) 0.4695(4) 0.129(3) Uani 1.00 1 d . . .
B1 B 0.2268(4) 0.7293(2) 0.2404(2) 0.0217(11) Uani 1.00 1 d . . .
H1 H 0.3214 0.7287 0.2399 0.027 Uiso 1.00 1 c R . .
H2 H -0.1612 1.0041 0.3255 0.095 Uiso 1.00 1 c R . .
H3 H -0.0206 0.9740 0.3789 0.095 Uiso 1.00 1 c R . .
H4 H -0.0264 1.0176 0.2990 0.095 Uiso 1.00 1 c R . .
H5 H -0.2090 0.8921 0.1495 0.076 Uiso 1.00 1 c R . .
H6 H -0.2771 0.9541 0.1835 0.076 Uiso 1.00 1 c R . .
H7 H -0.1440 0.9659 0.1545 0.076 Uiso 1.00 1 c R . .
H8 H -0.1474 0.8864 0.2948 0.047 Uiso 1.00 1 c R . .
H9 H 0.1837 0.9662 0.2790 0.035 Uiso 1.00 1 c R . .
H10 H 0.4474 0.8305 0.2849 0.036 Uiso 1.00 1 c R . .
H11 H 0.4214 0.9754 0.2801 0.050 Uiso 1.00 1 c R . .
H12 H 0.4649 0.9331 0.3632 0.050 Uiso 1.00 1 c R . .
H13 H 0.5632 0.9369 0.3054 0.050 Uiso 1.00 1 c R . .
H14 H 0.3588 0.9123 0.1406 0.050 Uiso 1.00 1 c R . .
H15 H 0.5017 0.8749 0.1670 0.050 Uiso 1.00 1 c R . .
H16 H 0.3659 0.8316 0.1392 0.050 Uiso 1.00 1 c R . .
H17 H -0.2125 0.5591 0.0093 0.100 Uiso 1.00 1 c R . .
H18 H -0.2265 0.5723 0.0992 0.100 Uiso 1.00 1 c R . .
H19 H -0.3550 0.5804 0.0217 0.100 Uiso 1.00 1 c R . .
H20 H -0.2279 0.6616 -0.0896 0.094 Uiso 1.00 1 c R . .
H21 H -0.3692 0.6823 -0.0749 0.094 Uiso 1.00 1 c R . .
H22 H -0.2478 0.7356 -0.0568 0.094 Uiso 1.00 1 c R . .
H23 H -0.2625 0.6885 0.0685 0.050 Uiso 1.00 1 c R . .
H24 H 0.0279 0.6385 -0.0252 0.044 Uiso 1.00 1 c R . .
H25 H 0.3705 0.6938 0.1199 0.041 Uiso 1.00 1 c R . .
H26 H 0.4480 0.5885 0.0832 0.204 Uiso 1.00 1 c R . .
H27 H 0.3564 0.5763 0.1437 0.204 Uiso 1.00 1 c R . .
H28 H 0.2935 0.5668 0.0476 0.204 Uiso 1.00 1 c R . .
H29 H 0.2531 0.6638 -0.0483 0.106 Uiso 1.00 1 c R . .
H30 H 0.2895 0.7387 -0.0140 0.106 Uiso 1.00 1 c R . .
H31 H 0.4074 0.6856 -0.0118 0.106 Uiso 1.00 1 c R . .
H32 H 0.0442 0.6871 0.5421 0.054 Uiso 1.00 1 c R . .
H33 H -0.0685 0.6336 0.5488 0.054 Uiso 1.00 1 c R . .
H34 H 0.0804 0.6084 0.5525 0.054 Uiso 1.00 1 c R . .
H35 H -0.0261 0.5265 0.4268 0.048 Uiso 1.00 1 c R . .
H36 H -0.1715 0.5538 0.4279 0.048 Uiso 1.00 1 c R . .
H37 H -0.1244 0.5590 0.3462 0.048 Uiso 1.00 1 c R . .
H38 H -0.1001 0.6672 0.4095 0.032 Uiso 1.00 1 c R . .
H39 H 0.2628 0.5926 0.4767 0.036 Uiso 1.00 1 c R . .
H40 H 0.4774 0.6826 0.3558 0.041 Uiso 1.00 1 c R . .
H41 H 0.5766 0.5792 0.3358 0.183 Uiso 1.00 1 c R . .
H42 H 0.4564 0.5391 0.3576 0.183 Uiso 1.00 1 c R . .
H43 H 0.4260 0.5855 0.2778 0.183 Uiso 1.00 1 c R . .
H44 H 0.6352 0.6362 0.4711 0.153 Uiso 1.00 1 c R . .
H45 H 0.5230 0.6785 0.4986 0.153 Uiso 1.00 1 c R . .
H46 H 0.5157 0.5978 0.4955 0.153 Uiso 1.00 1 c R . .

loop_
_atom_site_aniso_label
_atom_site_aniso_U_11
_atom_site_aniso_U_22
_atom_site_aniso_U_33
_atom_site_aniso_U_12
_atom_site_aniso_U_13
_atom_site_aniso_U_23
Cu1 0.0185(2) 0.0278(2) 0.0316(2) 0.0007(2) 0.00967(19) 0.0026(2)
O41 0.033(2) 0.048(2) 0.145(4) 0.0054(19) 0.004(2) 0.004(2)
O42 0.0295(19) 0.060(2) 0.085(2) -0.0093(18) 0.0063(18) 0.026(2)
N11 0.0212(18) 0.024(2) 0.0330(19) 0.0028(14) 0.0118(14) 0.0022(16)
N12 0.0187(16) 0.0227(19) 0.0234(17) -0.0027(14) 0.0085(13) -0.0017(15)
N21 0.0203(17) 0.032(2) 0.0200(17) -0.0003(15) 0.0046(12) -0.0018(15)
N22 0.0217(16) 0.0247(19) 0.0177(16) -0.0009(14) 0.0080(12) 0.0006(14)
N31 0.0181(16) 0.025(2) 0.0191(16) 0.0017(14) 0.0058(12) 0.0048(14)
N32 0.0200(16) 0.026(2) 0.0229(17) 0.0014(14) 0.0064(13) 0.0048(15)
N41 0.027(2) 0.071(3) 0.066(2) -0.002(2) 0.015(2) -0.003(2)
C11 0.081(4) 0.045(3) 0.111(5) 0.008(3) 0.054(3) -0.021(3)
C12 0.044(3) 0.067(4) 0.080(4) 0.027(2) 0.030(2) 0.035(3)
C13 0.038(2) 0.028(2) 0.052(2) 0.004(2) 0.026(2) 0.002(2)
C14 0.034(2) 0.023(2) 0.029(2) 0.0017(19) 0.0134(18) 0.0014(19)
C15 0.035(2) 0.022(2) 0.030(2) -0.0002(19) 0.0096(18) 0.0006(19)
C16 0.032(2) 0.024(2) 0.0173(19) -0.0019(18) 0.0042(16) 0.0066(18)
C17 0.024(2) 0.032(2) 0.034(2) -0.0038(18) 0.0033(17) 0.009(2)
C18 0.042(2) 0.041(3) 0.042(2) -0.015(2) 0.004(2) -0.004(2)
C19 0.028(2) 0.055(3) 0.042(2) -0.008(2) 0.014(2) 0.005(2)
C21 0.039(3) 0.075(5) 0.136(6) -0.021(3) 0.004(3) 0.025(4)
C22 0.036(3) 0.133(7) 0.066(4) -0.019(3) -0.006(2) 0.011(4)
C23 0.025(2) 0.067(3) 0.033(2) -0.008(2) 0.0069(19) -0.019(2)
C24 0.026(2) 0.040(2) 0.030(2) 0.0000(19) 0.0074(18) -0.006(2)
C25 0.032(2) 0.054(3) 0.025(2) -0.003(2) 0.0079(18) -0.014(2)
C26 0.029(2) 0.025(2) 0.026(2) 0.0019(18) 0.0114(17) 0.0028(19)
C27 0.034(2) 0.035(2) 0.034(2) 0.003(2) 0.0195(19) -0.002(2)
C28 0.108(6) 0.098(6) 0.303(12) 0.075(5) 0.151(7) 0.120(7)
C29 0.060(4) 0.126(6) 0.078(4) 0.031(4) 0.052(3) 0.049(4)
C31 0.048(3) 0.053(3) 0.035(2) -0.008(2) 0.021(2) -0.001(2)
C32 0.037(2) 0.039(3) 0.043(2) -0.009(2) 0.014(2) -0.003(2)
C33 0.030(2) 0.026(2) 0.025(2) 0.0010(18) 0.0118(17) 0.0058(19)
C34 0.028(2) 0.022(2) 0.025(2) -0.0013(17) 0.0088(16) 0.0002(18)
C35 0.029(2) 0.036(2) 0.025(2) 0.0051(19) 0.0072(17) 0.006(2)
C36 0.023(2) 0.028(2) 0.021(2) 0.0027(17) 0.0039(15) 0.0013(18)
C37 0.032(2) 0.045(3) 0.026(2) 0.010(2) 0.0069(18) 0.011(2)
C38 0.031(3) 0.144(8) 0.282(12) -0.004(4) 0.046(5) -0.121(8)
C39 0.032(3) 0.281(13) 0.069(4) 0.033(5) 0.007(2) 0.020(6)
B1 0.014(2) 0.029(2) 0.024(2) -0.003(2) 0.0081(16) -0.002(2)

loop_
_atom_type_symbol
_atom_type_description
_atom_type_scat_dispersion_real
_atom_type_scat_dispersion_imag
_atom_type_scat_source
Cu Cu 0.320 1.265
;
International Tables for Crystallography
(1992, Vol. C, Tables 4.2.6.8 and 6.1.1.4)
;
O O 0.011 0.006
;
International Tables for Crystallography
(1992, Vol. C, Tables 4.2.6.8 and 6.1.1.4)
;
N N 0.006 0.003
;
International Tables for Crystallography
(1992, Vol. C, Tables 4.2.6.8 and 6.1.1.4)
;
C C 0.003 0.002
;
International Tables for Crystallography
(1992, Vol. C, Tables 4.2.6.8 and 6.1.1.4)
;
B B 0.001 0.001
;
International Tables for Crystallography
(1992, Vol. C, Tables 4.2.6.8 and 6.1.1.4)
;
H H 0.000 0.000
;
International Tables for Crystallography
(1992, Vol. C, Table 6.1.1.4)
;

loop_
_geom_angle_atom_site_label_1
_geom_angle_atom_site_label_2
_geom_angle_atom_site_label_3
_geom_angle
_geom_angle_publ_flag
_geom_angle_site_symmetry_1
_geom_angle_site_symmetry_2
_geom_angle_site_symmetry_3
O42 Cu1 O41 59.80(16) ? . . .
N11 Cu1 O41 102.79(15) ? . . .
N21 Cu1 O41 113.10(16) ? . . .
N31 Cu1 O41 150.68(18) ? . . .
Cu1 O41 N41 95.5(3) ? . . .
N11 Cu1 O42 160.60(15) ? . . .
N21 Cu1 O42 103.64(15) ? . . .
N31 Cu1 O42 100.83(14) ? . . .
Cu1 O42 N41 95.7(3) ? . . .
N21 Cu1 N11 90.84(14) ? . . .
N31 Cu1 N11 91.38(12) ? . . .
Cu1 N11 N12 115.5(2) ? . . .
Cu1 N11 C14 136.7(3) ? . . .
N31 Cu1 N21 91.91(12) ? . . .
Cu1 N21 N22 114.1(2) ? . . .
Cu1 N21 C24 139.0(2) ? . . .
Cu1 N31 N32 116.3(2) ? . . .
Cu1 N31 C34 135.8(2) ? . . .
O41 N41 O42 108.9(4) ? . . .
C14 N11 N12 107.7(3) ? . . .
N11 N12 C16 108.8(3) ? . . .
N11 N12 B1 119.7(3) ? . . .
N11 C14 C13 121.9(3) ? . . .
N11 C14 C15 108.7(3) ? . . .
N12 C16 C15 108.2(3) ? . . .
B1 N12 C16 131.5(3) ? . . .
N12 C16 C17 122.3(3) ? . . .
N12 B1 N22 109.0(2) ? . . .
N12 B1 N32 108.2(3) ? . . .
N21 N22 B1 118.4(3) ? . . .
C24 N21 N22 106.9(3) ? . . .
N21 N22 C26 109.6(2) ? . . .
N21 C24 C23 121.3(4) ? . . .
N21 C24 C25 109.7(3) ? . . .
B1 N22 C26 132.0(3) ? . . .
N22 C26 C25 107.1(3) ? . . .
N22 C26 C27 124.7(3) ? . . .
N22 B1 N32 109.5(3) ? . . .
N31 N32 B1 118.9(2) ? . . .
C34 N31 N32 107.9(2) ? . . .
N31 N32 C36 109.4(3) ? . . .
N31 C34 C33 121.9(3) ? . . .
N31 C34 C35 109.2(3) ? . . .
B1 N32 C36 131.6(3) ? . . .
N32 C36 C35 107.2(3) ? . . .
N32 C36 C37 123.3(3) ? . . .
C11 C13 C14 111.2(3) ? . . .
C11 C13 C12 111.0(4) ? . . .
C12 C13 C14 111.0(4) ? . . .
C13 C14 C15 129.4(4) ? . . .
C14 C15 C16 106.7(3) ? . . .
C15 C16 C17 129.5(3) ? . . .
C16 C17 C18 110.1(3) ? . . .
C16 C17 C19 110.6(3) ? . . .
C19 C17 C18 110.8(4) ? . . .
C21 C23 C24 109.7(4) ? . . .
C21 C23 C22 111.8(4) ? . . .
C22 C23 C24 111.6(4) ? . . .
C23 C24 C25 129.0(3) ? . . .
C24 C25 C26 106.6(3) ? . . .
C25 C26 C27 128.2(4) ? . . .
C26 C27 C28 111.0(5) ? . . .
C26 C27 C29 111.8(3) ? . . .
C29 C27 C28 108.7(6) ? . . .
C31 C33 C34 110.9(3) ? . . .
C31 C33 C32 111.6(3) ? . . .
C32 C33 C34 110.2(3) ? . . .
C33 C34 C35 128.9(3) ? . . .
C34 C35 C36 106.2(3) ? . . .
C35 C36 C37 129.5(3) ? . . .
C36 C37 C38 112.6(4) ? . . .
C36 C37 C39 111.3(4) ? . . .
C39 C37 C38 109.1(5) ? . . .
N12 B1 H1 110.0788 ? . . .
N22 B1 H1 109.8928 ? . . .
N32 B1 H1 110.1628 ? . . .
C11 C13 H8 107.6830 ? . . .
H2 C11 C13 109.9314 ? . . .
H3 C11 C13 109.9342 ? . . .
H4 C11 C13 108.5526 ? . . .
H3 C11 H2 109.4681 ? . . .
H4 C11 H2 109.4654 ? . . .
H4 C11 H3 109.4717 ? . . .
H5 C12 C13 109.4151 ? . . .
C12 C13 H8 107.8164 ? . . .
H6 C12 C13 110.3257 ? . . .
H7 C12 C13 108.6626 ? . . .
H6 C12 H5 109.4698 ? . . .
H7 C12 H5 109.4694 ? . . .
H7 C12 H6 109.4803 ? . . .
H8 C13 C14 107.9710 ? . . .
C14 C15 H9 126.4175 ? . . .
H9 C15 C16 126.9004 ? . . .
C16 C17 H10 108.5257 ? . . .
H10 C17 C18 108.3336 ? . . .
C17 C18 H11 108.8233 ? . . .
C17 C18 H12 110.2363 ? . . .
C17 C18 H13 109.3477 ? . . .
H10 C17 C19 108.4591 ? . . .
C17 C19 H14 108.9450 ? . . .
C17 C19 H16 109.7296 ? . . .
C17 C19 H15 109.7377 ? . . .
H12 C18 H11 109.4703 ? . . .
H13 C18 H11 109.4750 ? . . .
H13 C18 H12 109.4717 ? . . .
H16 C19 H14 109.4720 ? . . .
H15 C19 H14 109.4735 ? . . .
H16 C19 H15 109.4682 ? . . .
C21 C23 H23 107.5445 ? . . .
H17 C21 C23 108.3007 ? . . .
H18 C21 C23 109.7042 ? . . .
H19 C21 C23 110.4027 ? . . .
H18 C21 H17 109.4708 ? . . .
H19 C21 H17 109.4692 ? . . .
H19 C21 H18 109.4726 ? . . .
C22 C23 H23 108.2398 ? . . .
H20 C22 C23 108.9979 ? . . .
H21 C22 C23 110.2135 ? . . .
H22 C22 C23 109.1967 ? . . .
H21 C22 H20 109.4739 ? . . .
H22 C22 H20 109.4743 ? . . .
H22 C22 H21 109.4685 ? . . .
H23 C23 C24 107.8175 ? . . .
C24 C25 H24 126.7504 ? . . .
H24 C25 C26 126.6267 ? . . .
C26 C27 H25 109.4062 ? . . .
H25 C27 C28 106.7323 ? . . .
C27 C28 H27 111.1964 ? . . .
C27 C28 H28 105.9490 ? . . .
C27 C28 H26 111.2000 ? . . .
H25 C27 C29 109.0808 ? . . .
C27 C29 H29 108.2957 ? . . .
C27 C29 H30 109.5076 ? . . .
C27 C29 H31 110.5965 ? . . .
H27 C28 H26 109.4696 ? . . .
H28 C28 H26 109.4800 ? . . .
H28 C28 H27 109.4730 ? . . .
H30 C29 H29 109.4779 ? . . .
H31 C29 H29 109.4706 ? . . .
H31 C29 H30 109.4708 ? . . .
C31 C33 H38 108.0173 ? . . .
H32 C31 C33 109.0936 ? . . .
H33 C31 C33 110.0562 ? . . .
H34 C31 C33 109.2531 ? . . .
H33 C31 H32 109.4721 ? . . .
H34 C31 H32 109.4736 ? . . .
H34 C31 H33 109.4771 ? . . .
H37 C32 C33 109.4074 ? . . .
C32 C33 H38 108.0404 ? . . .
H35 C32 C33 109.2809 ? . . .
H36 C32 C33 109.7268 ? . . .
H37 C32 H35 109.4692 ? . . .
H36 C32 H35 109.4705 ? . . .
H37 C32 H36 109.4723 ? . . .
H38 C33 C34 107.9335 ? . . .
C34 C35 H39 126.8474 ? . . .
H39 C35 C36 126.9106 ? . . .
C36 C37 H40 107.3315 ? . . .
H40 C37 C38 108.7540 ? . . .
C37 C38 H42 110.5175 ? . . .
C37 C38 H43 106.8921 ? . . .
C37 C38 H41 110.9709 ? . . .
H40 C37 C39 107.5774 ? . . .
C37 C39 H45 109.0302 ? . . .
C37 C39 H46 109.3298 ? . . .
C37 C39 H44 110.0541 ? . . .
H42 C38 H41 109.4737 ? . . .
H43 C38 H41 109.4761 ? . . .
H43 C38 H42 109.4650 ? . . .
H45 C39 H44 109.4666 ? . . .
H46 C39 H44 109.4744 ? . . .
H46 C39 H45 109.4705 ? . . .

loop_
_geom_bond_atom_site_label_1
_geom_bond_atom_site_label_2
_geom_bond_distance
_geom_bond_publ_flag
_geom_bond_site_symmetry_1
_geom_bond_site_symmetry_2
Cu1 O41 2.022(3) ? . .
Cu1 O42 2.031(3) ? . .
Cu1 N11 1.966(3) ? . .
Cu1 N21 2.110(3) ? . .
Cu1 N31 1.996(2) ? . .
O41 N41 1.252(6) ? . .
O42 N41 1.230(6) ? . .
N11 N12 1.382(4) ? . .
N11 C14 1.334(5) ? . .
N12 C16 1.350(5) ? . .
N12 B1 1.554(6) ? . .
N21 N22 1.377(4) ? . .
N21 C24 1.332(5) ? . .
N22 C26 1.361(5) ? . .
N22 B1 1.552(4) ? . .
N31 N32 1.364(4) ? . .
N31 C34 1.332(5) ? . .
N32 C36 1.358(4) ? . .
N32 B1 1.552(5) ? . .
C11 C13 1.529(7) ? . .
C12 C13 1.526(6) ? . .
C13 C14 1.496(6) ? . .
C14 C15 1.400(6) ? . .
C15 C16 1.368(6) ? . .
C16 C17 1.504(6) ? . .
C17 C18 1.529(6) ? . .
C17 C19 1.521(6) ? . .
C21 C23 1.507(8) ? . .
C22 C23 1.511(7) ? . .
C23 C24 1.509(5) ? . .
C24 C25 1.393(6) ? . .
C25 C26 1.378(5) ? . .
C26 C27 1.494(6) ? . .
C27 C28 1.497(9) ? . .
C27 C29 1.489(8) ? . .
C31 C33 1.520(5) ? . .
C32 C33 1.526(6) ? . .
C33 C34 1.503(6) ? . .
C34 C35 1.394(5) ? . .
C35 C36 1.387(6) ? . .
C36 C37 1.510(6) ? . .
C37 C38 1.466(11) ? . .
C37 C39 1.496(7) ? . .
C11 H2 0.9500 ? . .
C11 H3 0.9500 ? . .
C11 H4 0.9500 ? . .
C12 H5 0.9500 ? . .
C12 H6 0.9500 ? . .
C12 H7 0.9499 ? . .
C13 H8 0.9500 ? . .
C15 H9 0.9499 ? . .
C17 H10 0.9501 ? . .
C18 H11 0.9500 ? . .
C18 H12 0.9499 ? . .
C18 H13 0.9500 ? . .
C19 H14 0.9500 ? . .
C19 H15 0.9500 ? . .
C19 H16 0.9500 ? . .
C21 H17 0.9500 ? . .
C21 H18 0.9501 ? . .
C21 H19 0.9500 ? . .
C22 H20 0.9499 ? . .
C22 H21 0.9500 ? . .
C22 H22 0.9501 ? . .
C23 H23 0.9501 ? . .
C25 H24 0.9501 ? . .
C27 H25 0.9500 ? . .
C28 H26 0.9500 ? . .
C28 H27 0.9499 ? . .
C28 H28 0.9500 ? . .
C29 H29 0.9500 ? . .
C29 H30 0.9501 ? . .
C29 H31 0.9500 ? . .
C31 H32 0.9499 ? . .
C31 H33 0.9500 ? . .
C31 H34 0.9500 ? . .
C32 H35 0.9500 ? . .
C32 H36 0.9499 ? . .
C32 H37 0.9501 ? . .
C33 H38 0.9500 ? . .
C35 H39 0.9500 ? . .
C37 H40 0.9500 ? . .
C38 H41 0.9500 ? . .
C38 H42 0.9500 ? . .
C38 H43 0.9499 ? . .
C39 H44 0.9500 ? . .
C39 H45 0.9501 ? . .
C39 H46 0.9499 ? . .
B1 H1 0.9500 ? . .
H17 C21 0.9500 ? . .
H32 C31 0.9499 ? . .

loop_
_geom_torsion_atom_site_label_1
_geom_torsion_atom_site_label_2
_geom_torsion_atom_site_label_3
_geom_torsion_atom_site_label_4
_geom_torsion
_geom_torsion_publ_flag
_geom_torsion_site_symmetry_1
_geom_torsion_site_symmetry_2
_geom_torsion_site_symmetry_3
_geom_torsion_site_symmetry_4
O42 Cu1 O41 N41 1.4(2) ? . . . .
O41 Cu1 O42 N41 -1.4(2) ? . . . .
O41 Cu1 N11 N12 -160.3(2) ? . . . .
O41 Cu1 N21 N22 151.8(2) ? . . . .
O41 Cu1 N31 N32 -168.05(17) ? . . . .
Cu1 O41 N41 O42 -2.1(4) ? . . . .
Cu1 O42 N41 O41 2.1(4) ? . . . .
Cu1 N11 N12 C16 -176.9(2) ? . . . .
Cu1 N11 C14 C13 -6.4(6) ? . . . .
N11 N12 C16 C15 -0.3(4) ? . . . .
N11 N12 B1 N22 60.6(4) ? . . . .
N11 N12 B1 N32 -58.3(3) ? . . . .
Cu1 N21 N22 C26 -179.9(2) ? . . . .
Cu1 N21 C24 C23 0.2(5) ? . . . .
N21 N22 C26 C25 0.7(4) ? . . . .
N21 N22 B1 N12 -57.9(4) ? . . . .
N21 N22 B1 N32 60.3(4) ? . . . .
Cu1 N31 N32 C36 -179.7(2) ? . . . .
Cu1 N31 C34 C33 -1.4(6) ? . . . .
N31 N32 C36 C35 1.2(4) ? . . . .
N31 N32 B1 N12 55.2(4) ? . . . .
N31 N32 B1 N22 -63.5(4) ? . . . .
C11 C13 C14 N11 151.9(4) ? . . . .
C12 C13 C14 N11 -84.0(5) ? . . . .
N11 C14 C15 C16 0.4(4) ? . . . .
C14 C15 C16 N12 -0.1(3) ? . . . .
N12 C16 C17 C18 -156.0(3) ? . . . .
C21 C23 C24 N21 -101.4(5) ? . . . .
C22 C23 C24 N21 134.2(4) ? . . . .
N21 C24 C25 C26 1.0(5) ? . . . .
C24 C25 C26 N22 -1.0(5) ? . . . .
N22 C26 C27 C28 102.2(6) ? . . . .
C31 C33 C34 N31 -135.9(3) ? . . . .
C32 C33 C34 N31 100.0(4) ? . . . .
N31 C34 C35 C36 0.9(4) ? . . . .
C34 C35 C36 N32 -1.3(4) ? . . . .
N32 C36 C37 C38 -91.4(6) ? . . . .
